data_1524410
loop_
_publ_author_name
'Gignoux, D.'
'Schmitt, D.'
'Zerguine, M.'

_publ_section_title
;
 Magnetic properties of the Kondo lattice Ce Zn5
;
_journal_name_full 'Journal of Magnetism and Magnetic Materials'
_journal_page_first 373
_journal_page_last 378
_journal_volume 66
_journal_year 1987
_chemical_formula_sum 'Ce Zn5'
_space_group_IT_number 191
_symmetry_space_group_name_Hall '-P 6 2'
_symmetry_space_group_name_H-M 'P 6/m m m'
_cell_angle_alpha 90
_cell_angle_beta 90
_cell_angle_gamma 120
_cell_formula_units_Z 1
_cell_length_a 5.43
_cell_length_b 5.43
_cell_length_c 4.28
_cell_volume 109.288
_citation_journal_id_ASTM JMMMDC
_cod_data_source_file Gignoux_JMMMDC_1987_901.cif
_cod_data_source_block Ce1Zn5
_cod_original_cell_volume 109.2884
_cod_original_formula_sum 'Ce1 Zn5'
_cod_database_code 1524410

loop_
_symmetry_equiv_pos_as_xyz
x,y,z
x-y,x,z
-y,x-y,z
-x,-y,z
-x+y,-x,z
y,-x+y,z
-y,-x,-z
x-y,-y,-z
x,x-y,-z
y,x,-z
-x+y,y,-z
-x,-x+y,-z
-x,-y,-z
-x+y,-x,-z
y,-x+y,-z
x,y,-z
x-y,x,-z
-y,x-y,-z
y,x,z
-x+y,y,z
-x,-x+y,z
-y,-x,z
x-y,-y,z
x,x-y,z

loop_
_atom_site_label
_atom_site_type_symbol
_atom_site_fract_x
_atom_site_fract_y
_atom_site_fract_z
_atom_site_occupancy
_atom_site_U_iso_or_equiv
Ce1 Ce 0 0 0 1 0.0
Zn1 Zn 0.3333 0.6667 0 1 0.0
Zn2 Zn 0.5 0 0.5 1 0.0
